data_2207917
loop_
_publ_author_name
'Turner, Alan B.'
'Harrison, William T. A.'

_publ_section_title
5-Hydroxy-6,7-dimethoxy-2-[(<i>E</i>)-1-(4-methoxyphenyl)methylidene]-3,4-dihydro-2<i>H</i>-napthalen-1-one
_journal_coeditor_code WK6071
_journal_issue 1
_journal_name_full 'Acta Crystallographica Section E'
_journal_page_first o386
_journal_page_last o387
_journal_paper_doi 10.1107/S1600536805041097
_journal_volume 62
_journal_year 2006
_chemical_formula_iupac 'C20 H20 O5'
_chemical_formula_moiety 'C20 H20 O5'
_chemical_formula_sum 'C20 H20 O5'
_chemical_formula_weight 340.36
_chemical_name_common
;
2-(4-methoxybenzylidene)-5-hydroxy-6,7-dimethoxytetral-1-one
;
_chemical_name_systematic
;
5-Hydroxy-6,7-dimethoxy-2-[(E)-1-(4-methoxyphenyl)methylidene]-3,4-dihydro-
2H-napthalen-1-one
2-(4-methoxybenzylidene)-5-hydroxy-6,7-dimethoxytetral-1-one
;
_space_group_IT_number 15
_symmetry_cell_setting monoclinic
_symmetry_space_group_name_Hall '-C 2yc'
_symmetry_space_group_name_H-M 'C 1 2/c 1'
_atom_sites_solution_hydrogens 'difmap (O-H) and geom (C-H)'
_atom_sites_solution_primary direct
_atom_sites_solution_secondary difmap
_audit_creation_method SHELXL-97
_cell_angle_alpha 90.00
_cell_angle_beta 119.1321(16)
_cell_angle_gamma 90.00
_cell_formula_units_Z 8
_cell_length_a 18.3264(5)
_cell_length_b 13.3022(5)
_cell_length_c 15.7673(6)
_cell_measurement_reflns_used 3939
_cell_measurement_temperature 120(2)
_cell_measurement_theta_max 27.48
_cell_measurement_theta_min 2.91
_cell_volume 3357.5(2)
_computing_cell_refinement 'SCALEPACK (Otwinowski & Minor, 1997)'
_computing_data_collection 'COLLECT (Nonius, 1998)'
_computing_data_reduction
;
SCALEPACK and DENZO (Otwinowski & Minor, 1997), and SORTAV
(Blessing, 1995)
;
_computing_molecular_graphics 'ORTEP-3 (Farrugia, 1997)'
_computing_publication_material SHELXL97
_computing_structure_refinement 'SHELXL97 (Sheldrick, 1997)'
_computing_structure_solution 'SHELXS97 (Sheldrick, 1997)'
_diffrn_ambient_temperature 120(2)
_diffrn_measured_fraction_theta_full 0.994
_diffrn_measured_fraction_theta_max 0.994
_diffrn_measurement_device_type 'Nonius KappaCCD'
_diffrn_measurement_method '\f and \w'
_diffrn_radiation_monochromator graphite
_diffrn_radiation_source 'fine-focus sealed tube'
_diffrn_radiation_type MoK\a
_diffrn_radiation_wavelength 0.71073
_diffrn_reflns_av_R_equivalents 0.0419
_diffrn_reflns_av_sigmaI/netI 0.0339
_diffrn_reflns_limit_h_max 23
_diffrn_reflns_limit_h_min -23
_diffrn_reflns_limit_k_max 17
_diffrn_reflns_limit_k_min -17
_diffrn_reflns_limit_l_max 20
_diffrn_reflns_limit_l_min -20
_diffrn_reflns_number 20240
_diffrn_reflns_theta_full 27.54
_diffrn_reflns_theta_max 27.54
_diffrn_reflns_theta_min 3.06
_diffrn_standards_decay_% 0
_exptl_absorpt_coefficient_mu 0.096
_exptl_absorpt_correction_T_max 0.989
_exptl_absorpt_correction_T_min 0.979
_exptl_absorpt_correction_type multi-scan
_exptl_absorpt_process_details '(SADABS; Bruker, 2003)'
_exptl_crystal_colour 'pale yellow'
_exptl_crystal_density_diffrn 1.347
_exptl_crystal_density_method 'not measured'
_exptl_crystal_description block
_exptl_crystal_F_000 1440
_exptl_crystal_size_max 0.22
_exptl_crystal_size_mid 0.20
_exptl_crystal_size_min 0.12
_refine_diff_density_max 0.281
_refine_diff_density_min -0.227
_refine_ls_extinction_coef 0.0030(5)
_refine_ls_extinction_expression Fc^*^=kFc[1+0.001xFc^2^\l^3^/sin(2\q)]^-1/4^
_refine_ls_extinction_method SHELXL97
_refine_ls_goodness_of_fit_ref 1.070
_refine_ls_hydrogen_treatment mixed
_refine_ls_matrix_type full
_refine_ls_number_parameters 233
_refine_ls_number_reflns 3856
_refine_ls_number_restraints 0
_refine_ls_restrained_S_all 1.070
_refine_ls_R_factor_all 0.0553
_refine_ls_R_factor_gt 0.0447
_refine_ls_shift/su_max 0.000
_refine_ls_shift/su_mean 0.000
_refine_ls_structure_factor_coef Fsqd
_refine_ls_weighting_details 'calc w=1/[\s^2^(Fo^2^)+(0.0447P)^2^+3.3509P] where P=(Fo^2^+2Fc^2^)/3'
_refine_ls_weighting_scheme calc
_refine_ls_wR_factor_gt 0.1083
_refine_ls_wR_factor_ref 0.1139
_reflns_number_gt 3231
_reflns_number_total 3856
_reflns_threshold_expression I>2\s(I)
_cod_data_source_file wk6071.cif
_cod_data_source_block I
_cod_original_sg_symbol_H-M 'C 2/c'
_cod_database_code 2207917
_cod_database_fobs_code 2207917

loop_
_symmetry_equiv_pos_as_xyz
'x, y, z'
'-x, y, -z+1/2'
'x+1/2, y+1/2, z'
'-x+1/2, y+1/2, -z+1/2'
'-x, -y, -z'
'x, -y, z-1/2'
'-x+1/2, -y+1/2, -z'
'x+1/2, -y+1/2, z-1/2'

loop_
_atom_site_label
_atom_site_fract_x
_atom_site_fract_y
_atom_site_fract_z
_atom_site_U_iso_or_equiv
_atom_site_adp_type
_atom_site_calc_flag
_atom_site_refinement_flags
_atom_site_occupancy
_atom_site_type_symbol
C1 0.89149(10) 0.29139(12) 0.40275(12) 0.0293(4) Uani d . 1 C
H1A 0.9509 0.3029 0.4249 0.044 Uiso calc R 1 H
H1B 0.8599 0.2957 0.3318 0.044 Uiso calc R 1 H
H1C 0.8841 0.2245 0.4234 0.044 Uiso calc R 1 H
C2 0.78079(9) 0.35687(11) 0.42500(10) 0.0215(3) Uani d . 1 C
C3 0.75285(9) 0.42983(11) 0.46647(11) 0.0232(3) Uani d . 1 C
H3 0.7889 0.4831 0.5033 0.028 Uiso calc R 1 H
C4 0.67302(9) 0.42464(11) 0.45401(10) 0.0215(3) Uani d . 1 C
H4 0.6545 0.4747 0.4822 0.026 Uiso calc R 1 H
C5 0.61872(9) 0.34639(10) 0.40022(10) 0.0200(3) Uani d . 1 C
C6 0.64855(9) 0.27408(11) 0.36052(11) 0.0228(3) Uani d . 1 C
H6 0.6133 0.2197 0.3251 0.027 Uiso calc R 1 H
C7 0.72791(9) 0.27932(11) 0.37116(11) 0.0236(3) Uani d . 1 C
H7 0.7461 0.2302 0.3418 0.028 Uiso calc R 1 H
C8 0.53592(9) 0.33069(11) 0.38987(10) 0.0206(3) Uani d . 1 C
H8 0.5207 0.2621 0.3878 0.025 Uiso calc R 1 H
C9 0.47747(9) 0.39649(10) 0.38278(10) 0.0198(3) Uani d . 1 C
C10 0.47752(9) 0.50872(10) 0.36893(10) 0.0201(3) Uani d . 1 C
H10A 0.5238 0.5272 0.3565 0.024 Uiso calc R 1 H
H10B 0.4865 0.5435 0.4288 0.024 Uiso calc R 1 H
C11 0.39419(9) 0.54235(11) 0.28324(10) 0.0208(3) Uani d . 1 C
H11A 0.3924 0.6167 0.2799 0.025 Uiso calc R 1 H
H11B 0.3899 0.5167 0.2220 0.025 Uiso calc R 1 H
C12 0.32103(8) 0.50453(10) 0.29296(10) 0.0191(3) Uani d . 1 C
C13 0.32654(9) 0.41647(10) 0.34387(10) 0.0197(3) Uani d . 1 C
C14 0.40214(9) 0.35263(10) 0.38071(10) 0.0205(3) Uani d . 1 C
C15 0.25951(9) 0.38177(11) 0.35495(11) 0.0220(3) Uani d . 1 C
H15 0.2650 0.3219 0.3904 0.026 Uiso calc R 1 H
C16 0.18553(9) 0.43493(11) 0.31411(11) 0.0231(3) Uani d . 1 C
C17 0.17730(9) 0.52133(11) 0.25892(11) 0.0225(3) Uani d . 1 C
C18 0.24411(9) 0.55464(11) 0.24764(10) 0.0206(3) Uani d . 1 C
C19 0.12370(12) 0.32182(13) 0.37813(16) 0.0405(4) Uani d . 1 C
H19A 0.0704 0.3096 0.3769 0.061 Uiso calc R 1 H
H19B 0.1677 0.3323 0.4453 0.061 Uiso calc R 1 H
H19C 0.1378 0.2636 0.3508 0.061 Uiso calc R 1 H
C20 0.03432(10) 0.53371(13) 0.13886(14) 0.0375(4) Uani d . 1 C
H20A -0.0113 0.5828 0.1106 0.056 Uiso calc R 1 H
H20B 0.0167 0.4755 0.1625 0.056 Uiso calc R 1 H
H20C 0.0485 0.5119 0.0893 0.056 Uiso calc R 1 H
O1 0.86164(6) 0.36594(8) 0.44389(8) 0.0279(3) Uani d . 1 O
O2 0.40156(6) 0.26562(8) 0.40761(8) 0.0273(3) Uani d . 1 O
O3 0.23724(7) 0.63713(8) 0.19300(8) 0.0249(3) Uani d . 1 O
H1 0.1879(12) 0.6628(14) 0.1686(13) 0.030 Uiso d . 1 H
O4 0.11660(7) 0.40919(8) 0.32184(9) 0.0307(3) Uani d . 1 O
O5 0.10613(6) 0.57905(8) 0.21820(8) 0.0282(3) Uani d . 1 O

loop_
_atom_site_aniso_label
_atom_site_aniso_U_11
_atom_site_aniso_U_22
_atom_site_aniso_U_33
_atom_site_aniso_U_12
_atom_site_aniso_U_13
_atom_site_aniso_U_23
C1 0.0298(8) 0.0329(9) 0.0298(8) 0.0080(7) 0.0181(7) 0.0051(7)
C2 0.0208(7) 0.0228(7) 0.0202(7) 0.0030(5) 0.0095(6) 0.0049(6)
C3 0.0245(7) 0.0198(7) 0.0218(7) -0.0007(6) 0.0085(6) -0.0006(6)
C4 0.0241(7) 0.0183(7) 0.0201(7) 0.0025(5) 0.0091(6) -0.0008(5)
C5 0.0219(7) 0.0176(7) 0.0173(7) 0.0025(5) 0.0071(6) 0.0027(5)
C6 0.0249(7) 0.0175(7) 0.0230(7) 0.0005(6) 0.0093(6) -0.0009(6)
C7 0.0275(7) 0.0209(7) 0.0227(7) 0.0038(6) 0.0126(6) -0.0006(6)
C8 0.0230(7) 0.0157(7) 0.0194(7) -0.0007(5) 0.0073(6) 0.0004(5)
C9 0.0204(7) 0.0183(7) 0.0176(7) -0.0009(5) 0.0067(6) -0.0005(5)
C10 0.0207(7) 0.0170(7) 0.0218(7) -0.0005(5) 0.0098(6) 0.0003(5)
C11 0.0229(7) 0.0177(7) 0.0227(7) 0.0025(5) 0.0119(6) 0.0017(5)
C12 0.0206(7) 0.0172(7) 0.0180(7) 0.0003(5) 0.0083(6) -0.0039(5)
C13 0.0203(7) 0.0176(7) 0.0187(7) -0.0012(5) 0.0074(6) -0.0041(5)
C14 0.0219(7) 0.0174(7) 0.0179(7) -0.0005(5) 0.0063(6) -0.0013(5)
C15 0.0244(7) 0.0173(7) 0.0237(7) -0.0026(5) 0.0112(6) -0.0037(6)
C16 0.0225(7) 0.0199(7) 0.0283(8) -0.0044(6) 0.0135(6) -0.0083(6)
C17 0.0199(7) 0.0186(7) 0.0269(8) 0.0009(5) 0.0097(6) -0.0067(6)
C18 0.0241(7) 0.0153(7) 0.0203(7) 0.0007(5) 0.0091(6) -0.0031(5)
C19 0.0414(10) 0.0286(9) 0.0667(13) -0.0028(7) 0.0382(10) 0.0037(8)
C20 0.0239(8) 0.0273(9) 0.0457(11) 0.0008(6) 0.0047(8) -0.0037(7)
O1 0.0229(5) 0.0297(6) 0.0331(6) 0.0009(4) 0.0151(5) -0.0015(5)
O2 0.0232(5) 0.0178(5) 0.0358(6) -0.0010(4) 0.0105(5) 0.0046(4)
O3 0.0227(5) 0.0195(5) 0.0307(6) 0.0063(4) 0.0115(5) 0.0049(4)
O4 0.0259(6) 0.0259(6) 0.0465(7) -0.0022(4) 0.0223(5) -0.0010(5)
O5 0.0196(5) 0.0199(5) 0.0402(7) 0.0022(4) 0.0106(5) -0.0068(5)

loop_
_atom_type_symbol
_atom_type_description
_atom_type_scat_dispersion_real
_atom_type_scat_dispersion_imag
_atom_type_scat_source
C C 0.0033 0.0016 'International Tables Vol C Tables 4.2.6.8 and 6.1.1.4'
H H 0.0000 0.0000 'International Tables Vol C Tables 4.2.6.8 and 6.1.1.4'
O O 0.0106 0.0060 'International Tables Vol C Tables 4.2.6.8 and 6.1.1.4'

loop_
_geom_angle_atom_site_label_1
_geom_angle_atom_site_label_2
_geom_angle_atom_site_label_3
_geom_angle
O1 C1 H1A 109.5
O1 C1 H1B 109.5
H1A C1 H1B 109.5
O1 C1 H1C 109.5
H1A C1 H1C 109.5
H1B C1 H1C 109.5
O1 C2 C7 124.01(13)
O1 C2 C3 116.18(13)
C7 C2 C3 119.77(13)
C4 C3 C2 120.17(14)
C4 C3 H3 119.9
C2 C3 H3 119.9
C3 C4 C5 120.91(13)
C3 C4 H4 119.5
C5 C4 H4 119.5
C6 C5 C4 117.68(13)
C6 C5 C8 117.64(13)
C4 C5 C8 124.46(13)
C7 C6 C5 121.96(14)
C7 C6 H6 119.0
C5 C6 H6 119.0
C6 C7 C2 119.49(13)
C6 C7 H7 120.3
C2 C7 H7 120.3
C9 C8 C5 131.19(13)
C9 C8 H8 114.4
C5 C8 H8 114.4
C8 C9 C14 116.14(13)
C8 C9 C10 126.81(13)
C14 C9 C10 116.86(12)
C9 C10 C11 110.23(12)
C9 C10 H10A 109.6
C11 C10 H10A 109.6
C9 C10 H10B 109.6
C11 C10 H10B 109.6
H10A C10 H10B 108.1
C12 C11 C10 111.52(11)
C12 C11 H11A 109.3
C10 C11 H11A 109.3
C12 C11 H11B 109.3
C10 C11 H11B 109.3
H11A C11 H11B 108.0
C13 C12 C18 117.77(13)
C13 C12 C11 121.30(12)
C18 C12 C11 120.88(13)
C12 C13 C15 121.75(13)
C12 C13 C14 119.91(12)
C15 C13 C14 118.15(13)
O2 C14 C13 120.63(13)
O2 C14 C9 121.63(13)
C13 C14 C9 117.74(12)
C16 C15 C13 119.69(14)
C16 C15 H15 120.2
C13 C15 H15 120.2
O4 C16 C15 124.72(14)
O4 C16 C17 115.72(13)
C15 C16 C17 119.55(13)
O5 C17 C18 117.14(13)
O5 C17 C16 122.55(13)
C18 C17 C16 120.24(13)
O3 C18 C17 121.38(13)
O3 C18 C12 117.78(13)
C17 C18 C12 120.84(13)
O4 C19 H19A 109.5
O4 C19 H19B 109.5
H19A C19 H19B 109.5
O4 C19 H19C 109.5
H19A C19 H19C 109.5
H19B C19 H19C 109.5
O5 C20 H20A 109.5
O5 C20 H20B 109.5
H20A C20 H20B 109.5
O5 C20 H20C 109.5
H20A C20 H20C 109.5
H20B C20 H20C 109.5
C2 O1 C1 116.93(12)
C18 O3 H1 110.8(12)
C16 O4 C19 116.69(12)
C17 O5 C20 115.58(11)

loop_
_geom_bond_atom_site_label_1
_geom_bond_atom_site_label_2
_geom_bond_distance
_geom_bond_publ_flag
C1 O1 1.4314(19) ?
C1 H1A 0.9800 ?
C1 H1B 0.9800 ?
C1 H1C 0.9800 ?
C2 O1 1.3670(17) ?
C2 C7 1.387(2) ?
C2 C3 1.399(2) ?
C3 C4 1.380(2) ?
C3 H3 0.9500 ?
C4 C5 1.404(2) ?
C4 H4 0.9500 ?
C5 C6 1.396(2) ?
C5 C8 1.460(2) y
C6 C7 1.382(2) ?
C6 H6 0.9500 ?
C7 H7 0.9500 ?
C8 C9 1.345(2) ?
C8 H8 0.9500 ?
C9 C14 1.484(2) y
C9 C10 1.5089(19) ?
C10 C11 1.5326(19) ?
C10 H10A 0.9900 ?
C10 H10B 0.9900 ?
C11 C12 1.5079(19) ?
C11 H11A 0.9900 ?
C11 H11B 0.9900 ?
C12 C13 1.396(2) ?
C12 C18 1.4006(19) ?
C13 C15 1.401(2) ?
C13 C14 1.4814(19) y
C14 O2 1.2345(17) ?
C15 C16 1.379(2) ?
C15 H15 0.9500 ?
C16 O4 1.3703(17) ?
C16 C17 1.405(2) ?
C17 O5 1.3739(17) ?
C17 C18 1.393(2) ?
C18 O3 1.3625(18) ?
C19 O4 1.429(2) ?
C19 H19A 0.9800 ?
C19 H19B 0.9800 ?
C19 H19C 0.9800 ?
C20 O5 1.4344(19) ?
C20 H20A 0.9800 ?
C20 H20B 0.9800 ?
C20 H20C 0.9800 ?
O3 H1 0.863(19) ?

loop_
_geom_hbond_atom_site_label_D
_geom_hbond_atom_site_label_H
_geom_hbond_atom_site_label_A
_geom_hbond_site_symmetry_A
_geom_hbond_distance_DH
_geom_hbond_distance_HA
_geom_hbond_distance_DA
_geom_hbond_angle_DHA
O3 H1 O2 4 0.863(19) 2.02(2) 2.8248(15) 154.8(17)
O3 H1 O5 . 0.863(19) 2.289(18) 2.7308(15) 111.9(15)
C6 H6 O5 3_545 0.95 2.48 3.2668(18) 140
C7 H7 O3 3_545 0.95 2.59 3.4591(18) 153

loop_
_geom_torsion_atom_site_label_1
_geom_torsion_atom_site_label_2
_geom_torsion_atom_site_label_3
_geom_torsion_atom_site_label_4
_geom_torsion
_geom_torsion_publ_flag
O1 C2 C3 C4 -177.79(13) ?
C7 C2 C3 C4 0.1(2) ?
C2 C3 C4 C5 0.3(2) ?
C3 C4 C5 C6 0.4(2) ?
C3 C4 C5 C8 174.93(13) ?
C4 C5 C6 C7 -1.4(2) ?
C8 C5 C6 C7 -176.37(13) ?
C5 C6 C7 C2 1.8(2) ?
O1 C2 C7 C6 176.59(13) ?
C3 C2 C7 C6 -1.1(2) ?
C6 C5 C8 C9 -149.65(16) ?
C4 C5 C8 C9 35.8(2) ?
C5 C8 C9 C14 -175.38(14) ?
C5 C8 C9 C10 9.8(3) ?
C8 C9 C10 C11 128.49(15) ?
C14 C9 C10 C11 -46.34(16) ?
C9 C10 C11 C12 52.21(16) y
C10 C11 C12 C13 -27.58(18) y
C10 C11 C12 C18 155.07(13) ?
C18 C12 C13 C15 -3.9(2) ?
C11 C12 C13 C15 178.71(13) ?
C18 C12 C13 C14 170.99(12) ?
C11 C12 C13 C14 -6.4(2) ?
C12 C13 C14 O2 -164.91(14) ?
C15 C13 C14 O2 10.1(2) ?
C12 C13 C14 C9 14.32(19) y
C15 C13 C14 C9 -170.65(13) ?
C8 C9 C14 O2 17.3(2) ?
C10 C9 C14 O2 -167.35(13) ?
C8 C9 C14 C13 -161.95(13) ?
C10 C9 C14 C13 13.43(18) y
C12 C13 C15 C16 0.6(2) ?
C14 C13 C15 C16 -174.39(13) ?
C13 C15 C16 O4 -178.69(13) ?
C13 C15 C16 C17 2.3(2) ?
O4 C16 C17 O5 2.5(2) ?
C15 C16 C17 O5 -178.41(13) ?
O4 C16 C17 C18 179.17(13) ?
C15 C16 C17 C18 -1.7(2) ?
O5 C17 C18 O3 -4.4(2) ?
C16 C17 C18 O3 178.77(13) ?
O5 C17 C18 C12 175.17(13) ?
C16 C17 C18 C12 -1.7(2) ?
C13 C12 C18 O3 -176.06(12) ?
C11 C12 C18 O3 1.4(2) ?
C13 C12 C18 C17 4.4(2) ?
C11 C12 C18 C17 -178.16(13) ?
C7 C2 O1 C1 1.7(2) ?
C3 C2 O1 C1 179.45(13) ?
C15 C16 O4 C19 1.3(2) ?
C17 C16 O4 C19 -179.67(14) ?
C18 C17 O5 C20 113.18(16) ?
C16 C17 O5 C20 -70.03(19) ?

loop_
_cod_related_entry_id
_cod_related_entry_database
_cod_related_entry_code
1 ChemSpider 30654914
